data_1561414
loop_
_publ_author_name
'Heffernan, Karina M.'
'Ross, Nancy L.'
'Spencer, Elinor C.'
'Boatner, Lynn A.'

_publ_section_title
;
 The structural response of gadolinium phosphate to pressure
;
_journal_name_full 'Journal of Solid State Chemistry'
_journal_page_first 180
_journal_page_last 186
_journal_paper_doi 10.1016/j.jssc.2016.06.009
_journal_volume 241
_journal_year 2016
_chemical_formula_moiety 'Gd O4 P'
_chemical_formula_sum 'Gd O4 P'
_chemical_formula_weight 252.22
_space_group_crystal_system monoclinic
_space_group_IT_number 14
_space_group_name_Hall '-P 2yn'
_space_group_name_H-M_alt 'P 1 21/n 1'
_atom_sites_solution_hydrogens .
_cell_angle_alpha 90
_cell_angle_beta 103.563(2)
_cell_angle_gamma 90
_cell_formula_units_Z 4
_cell_length_a 6.24937(12)
_cell_length_b 6.7397(2)
_cell_length_c 6.5189(2)
_cell_measurement_reflns_used 25
_cell_measurement_temperature 293(2)
_cell_measurement_theta_max 18.5795
_cell_measurement_theta_min 6.705
_cell_volume 266.912(13)
_computing_cell_refinement
;
CrysAlisPro, Agilent Technologies, Version 1.171.36.24 
(release 03-12-2012 CrysAlis171 .NET) 
(compiled Dec 3 2012,18:21:49)'
;
_computing_data_collection
;
CrysAlisPro, Agilent Technologies, Version 1.171.36.24 
(release 03-12-2012 CrysAlis171 .NET) 
(compiled Dec 3 2012,18:21:49)'
;
_computing_data_reduction
;
CrysAlisPro, Agilent Technologies, Version 1.171.36.24 
(release 03-12-2012 CrysAlis171 .NET) 
(compiled Dec 3 2012,18:21:49)

Average v2.2 (Angel, 2003)  

Absorb7 and Absorb-GUI, Angel and Gonzalez-Platas (2013) 
J. Appl. Cryst. 46:252-254
;
_computing_molecular_graphics 'Olex2 (Dolomanov et al., 2009)'
_computing_publication_material 'Olex2 (Dolomanov et al., 2009)'
_computing_structure_refinement 'ShelXL (Sheldrick, 2008)'
_diffrn_ambient_temperature 293(2)
_diffrn_detector 'CCD plate'
_diffrn_detector_area_resol_mean 8.2824
_diffrn_detector_type 'Sapphire2, large Be window'
_diffrn_measured_fraction_theta_full 0.568
_diffrn_measured_fraction_theta_max 0.448
_diffrn_measurement_details
;
#__ type_ start__ end____ width___ exp.time_
  1 omega  -40.00    0.00   1.0000  120.0000
omega____ theta____ kappa____ phi______ frames
    -      -40.0000    0.0000    0.0000 40

#__ type_ start__ end____ width___ exp.time_
  2 omega  -40.00   20.00   1.0000  120.0000
omega____ theta____ kappa____ phi______ frames
    -      -20.0000    0.0000    0.0000 60

#__ type_ start__ end____ width___ exp.time_
  3 omega  -20.00   40.00   1.0000  120.0000
omega____ theta____ kappa____ phi______ frames
    -       20.0000    0.0000    0.0000 60

#__ type_ start__ end____ width___ exp.time_
  4 omega    0.00   40.00   1.0000  120.0000
omega____ theta____ kappa____ phi______ frames
    -       40.0000    0.0000    0.0000 40

#__ type_ start__ end____ width___ exp.time_
  5 omega  -53.00  -13.00   1.0000  120.0000
omega____ theta____ kappa____ phi______ frames
    -      -40.0000   39.4600  -12.9000 40

#__ type_ start__ end____ width___ exp.time_
  6 omega  -13.00   27.00   1.0000  120.0000
omega____ theta____ kappa____ phi______ frames
    -       40.0000   39.4600  -12.9000 40

#__ type_ start__ end____ width___ exp.time_
  7 omega  -69.00  -19.00   1.0000  120.0000
omega____ theta____ kappa____ phi______ frames
    -      -40.0000   81.4000  -28.9000 50

#__ type_ start__ end____ width___ exp.time_
  8 omega  -15.00   11.00   1.0000  120.0000
omega____ theta____ kappa____ phi______ frames
    -       40.0000   81.4000  -28.9000 26

#__ type_ start__ end____ width___ exp.time_
  9 omega  -27.00   13.00   1.0000  120.0000
omega____ theta____ kappa____ phi______ frames
    -      -40.0000  -39.4600   12.9000 40

#__ type_ start__ end____ width___ exp.time_
 10 omega   13.00   53.00   1.0000  120.0000
omega____ theta____ kappa____ phi______ frames
    -       40.0000  -39.4600   12.9000 40

#__ type_ start__ end____ width___ exp.time_
 11 omega  -11.00   15.00   1.0000  120.0000
omega____ theta____ kappa____ phi______ frames
    -      -40.0000  -81.4000   28.9000 26

#__ type_ start__ end____ width___ exp.time_
 12 omega   19.00   69.00   1.0000  120.0000
omega____ theta____ kappa____ phi______ frames
    -       40.0000  -81.4000   28.9000 50

#__ type_ start__ end____ width___ exp.time_
 13 omega  -97.00  -57.00   1.0000  120.0000
omega____ theta____ kappa____ phi______ frames
    -      -40.0000  134.6000  -56.9000 40

#__ type_ start__ end____ width___ exp.time_
 14 omega  -97.00  -37.00   1.0000  120.0000
omega____ theta____ kappa____ phi______ frames
    -      -20.0000  134.6000  -56.9000 60

#__ type_ start__ end____ width___ exp.time_
 15 omega  -58.00  -17.00   1.0000  120.0000
omega____ theta____ kappa____ phi______ frames
    -       20.0000  134.6000  -56.9000 41

#__ type_ start__ end____ width___ exp.time_
 16 omega  -38.00  -17.00   1.0000  120.0000
omega____ theta____ kappa____ phi______ frames
    -       40.0000  134.6000  -56.9000 21
;
_diffrn_measurement_device_type 'Xcalibur, Sapphire2, large Be window'
_diffrn_measurement_method '\w scans'
_diffrn_radiation_monochromator graphite
_diffrn_radiation_type MoK\a
_diffrn_radiation_wavelength 0.71073
_diffrn_reflns_av_R_equivalents 0.067
_diffrn_reflns_limit_h_max 9
_diffrn_reflns_limit_h_min -9
_diffrn_reflns_limit_k_max 8
_diffrn_reflns_limit_k_min -8
_diffrn_reflns_limit_l_max 7
_diffrn_reflns_limit_l_min -7
_diffrn_reflns_number 1821
_diffrn_reflns_reduction_process
; 
data averaged using Blessing (1987) criteria 
;
_diffrn_reflns_theta_full 30.00
_diffrn_reflns_theta_max 32.654
_diffrn_reflns_theta_min 4.066
_exptl_absorpt_coefficient_mu 25.249
_exptl_absorpt_correction_T_max 0.150
_exptl_absorpt_correction_T_min 0.074
_exptl_absorpt_correction_type gaussian
_exptl_absorpt_process_details
;
Gaussian integration over a grid
of 16 x 16 x 16 points =  4096 total grid points
  Based upon method of Burnham (1966)

 Data corrected for diamond-anvil cell absorption
 Note that exptl_absorpt_correction_tmin and _tmax
 the total correction factors applied to the intensities
 The individual factors are: 
         range of dac transmission factors (min-max)      0.434     0.903
         range of gasket transmission (min-max)           0.910     1.000
         range of P media transmission (min-max)          1.000     1.000

    DAC transmission function via a table of values

    Gasket shadowing corrections were made based upon
    Gasket thickness = 115.0 microns, radius = 145.0 microns
    Gasket absorption coeff =       300.00 mm-1
    REFLECTION WAS CONSIDERED TOTALLY OBSCURED IF 
 FRACTION CRYSTAL ILLUMINATED WAS LESS THAN 0.20

    Non-absorbing pressure medium
;
_exptl_crystal_colour colourless
_exptl_crystal_density_diffrn 6.277
_exptl_crystal_density_method 'not measured'
_exptl_crystal_description
;
 crystal was described in terms of coordinates of corners
 now back-transformed to potentially non-integer hkl
;
_exptl_crystal_F_000 444
_exptl_crystal_preparation 'mounted in a diamond-anvil cell '
_exptl_crystal_size_max 0.151
_exptl_crystal_size_mid 0.092
_exptl_crystal_size_min 0.077
_refine_diff_density_max 1.799
_refine_diff_density_min -2.403
_refine_diff_density_rms 0.503
_refine_ls_extinction_coef 0.041(3)
_refine_ls_extinction_expression Fc^*^=kFc[1+0.001xFc^2^\l^3^/sin(2\q)]^-1/4^
_refine_ls_extinction_method 'SHELXL-2014/7 (Sheldrick 2014'
_refine_ls_goodness_of_fit_ref 0.999
_refine_ls_hydrogen_treatment undef
_refine_ls_matrix_type full
_refine_ls_number_parameters 26
_refine_ls_number_reflns 438
_refine_ls_number_restraints 0
_refine_ls_restrained_S_all 0.999
_refine_ls_R_factor_all 0.0478
_refine_ls_R_factor_gt 0.0418
_refine_ls_shift/su_max 0.000
_refine_ls_shift/su_mean 0.000
_refine_ls_structure_factor_coef Fsqd
_refine_ls_weighting_details 'w=1/[\s^2^(Fo^2^)+(0.0408P)^2^] where P=(Fo^2^+2Fc^2^)/3'
_refine_ls_weighting_scheme calc
_refine_ls_wR_factor_gt 0.0945
_refine_ls_wR_factor_ref 0.0982
_reflns_number_gt 363
_reflns_number_total 438
_reflns_threshold_expression 'Fsqd > 3.0u(Fsqd)'
_cod_data_source_file JSSC-2016-241-180.cif
_cod_data_source_block GdPO4_7.062GPa
_cod_depositor_comments
;
The following automatic conversions were performed:

data item '_exptl_absorpt_correction_type' value 'Gaussian' was
changed to 'gaussian' in accordance with the built-in table derived
from the CIF Core dictionary named 'cif_core.dic' version 2.4.5 last
updated on 2014-11-21.

Automatic conversion script
Id: cif_fix_values 8369 2020-08-20 11:38:08Z andrius 
;
_cod_original_cell_volume 266.912(14)
_cod_database_code 1561414
_shelx_space_group_comment
;
The symmetry employed for this shelxl refinement is uniquely defined
by the following loop, which should always be used as a source of
symmetry information in preference to the above space-group names.
They are only intended as comments.
;
_diffrn_reflns_uneti/neti 0.039
_olex2_refinement_description
;
;

loop_
_space_group_symop_operation_xyz
'x, y, z'
'-x+1/2, y+1/2, -z+1/2'
'-x, -y, -z'
'x-1/2, -y-1/2, z-1/2'

loop_
_atom_site_label
_atom_site_type_symbol
_atom_site_fract_x
_atom_site_fract_y
_atom_site_fract_z
_atom_site_U_iso_or_equiv
_atom_site_adp_type
_atom_site_occupancy
_atom_site_site_symmetry_order
_atom_site_calc_flag
_atom_site_refinement_flags_posn
_atom_site_refinement_flags_adp
_atom_site_refinement_flags_occupancy
_atom_site_disorder_assembly
_atom_site_disorder_group
Gd1 Gd 0.10190(10) 0.65691(8) 0.77816(11) 0.0038(3) Uiso 1 1 d . . . . .
O2 O 0.0592(16) 1.0002(16) 0.7521(18) 0.009(2) Uiso 1 1 d . . . . .
O3 O 0.2205(13) 0.7854(14) 1.1204(15) 0.0022(16) Uiso 1 1 d . . . . .
P1 P -0.1162(5) 1.1634(4) 0.6978(6) 0.0033(6) Uiso 1 1 d . . . . .
O1 O -0.0034(16) 1.3388(13) 0.6164(19) 0.0060(19) Uiso 1 1 d . . . . .
O4 O -0.3150(15) 1.1103(15) 0.5191(17) 0.0066(18) Uiso 1 1 d . . . . .

loop_
_atom_type_symbol
_atom_type_description
_atom_type_scat_dispersion_real
_atom_type_scat_dispersion_imag
_atom_type_scat_source
O O 0.0106 0.0060 'International Tables Vol C Tables 4.2.6.8 and 6.1.1.4'
P P 0.1023 0.0942 'International Tables Vol C Tables 4.2.6.8 and 6.1.1.4'
Gd Gd -0.1653 3.9035 'International Tables Vol C Tables 4.2.6.8 and 6.1.1.4'

loop_
_exptl_crystal_face_index_h
_exptl_crystal_face_index_k
_exptl_crystal_face_index_l
_exptl_crystal_face_perp_dist
-1.0000 -14.4760 -15.2862 0.0000
1.0000 -7.2015 5.7544 0.0741
1.7833 1.0000 -1.4207 0.0263
-11.3487 -1.0000 4.5141 0.0776
1.0000 -7.2015 5.7544 0.0741
-11.3487 -1.0000 4.5141 0.0776
-1.0000 3.6944 -2.7945 0.0087
-1.0000 3.6944 -2.7945 0.0087
-11.3487 -1.0000 4.5141 0.0776
1.7833 1.0000 -1.4207 0.0263
-1.0000 3.6944 -2.7945 0.0087
1.0000 14.4760 15.2862 0.0770
1.0000 14.4760 15.2862 0.0770
1.0000 14.4760 15.2862 0.0770
1.0000 14.4760 15.2861 0.0770

loop_
_geom_angle_atom_site_label_1
_geom_angle_atom_site_label_2
_geom_angle_atom_site_label_3
_geom_angle
_geom_angle_site_symmetry_1
_geom_angle_site_symmetry_3
O2 Gd1 O2 121.0(3) . 2_546
O2 Gd1 O3 73.0(4) . .
O2 Gd1 O3 73.9(4) . 4_575
O2 Gd1 P1 154.8(3) 2_546 2_446
O2 Gd1 P1 95.0(2) . 2_546
O2 Gd1 P1 27.7(3) 2_546 2_546
O2 Gd1 P1 66.5(3) . 3_576
O2 Gd1 P1 83.8(2) . 2_446
O2 Gd1 P1 82.4(3) 2_546 3_576
O2 Gd1 O1 85.2(4) . 3_576
O2 Gd1 O1 69.9(3) . 2_546
O2 Gd1 O1 146.7(4) . 1_545
O2 Gd1 O1 86.0(4) 2_546 3_576
O2 Gd1 O1 56.3(3) 2_546 2_546
O2 Gd1 O4 94.6(3) . 2_446
O2 Gd1 O4 138.1(3) 2_546 2_446
O2 Gd1 O4 143.9(4) . 4_676
O3 Gd1 O2 98.7(3) . 2_546
O3 Gd1 O2 147.0(4) 4_575 2_546
O3 Gd1 O3 114.1(3) . 4_575
O3 Gd1 P1 81.8(2) . 2_546
O3 Gd1 P1 77.5(2) 4_575 3_576
O3 Gd1 P1 132.5(2) . 3_576
O3 Gd1 P1 155.6(2) 4_575 2_546
O3 Gd1 P1 29.0(2) 4_575 2_446
O3 Gd1 P1 92.4(2) . 2_446
O3 Gd1 O1 79.3(3) 4_575 1_545
O3 Gd1 O1 157.0(3) . 3_576
O3 Gd1 O1 137.5(4) . 1_545
O3 Gd1 O1 61.9(3) . 2_546
O3 Gd1 O1 142.9(3) 4_575 2_546
O3 Gd1 O1 64.9(3) 4_575 3_576
O3 Gd1 O4 71.2(3) . 4_676
O3 Gd1 O4 69.3(3) . 2_446
O3 Gd1 O4 58.6(3) 4_575 2_446
P1 Gd1 P1 78.15(7) 2_546 3_576
P1 Gd1 P1 174.20(15) 2_446 2_546
P1 Gd1 P1 106.43(11) 2_446 3_576
O1 Gd1 O2 74.4(3) 1_545 2_546
O1 Gd1 P1 92.5(2) 3_576 2_446
O1 Gd1 P1 88.9(3) 1_545 3_576
O1 Gd1 P1 82.2(2) 1_545 2_446
O1 Gd1 P1 147.1(2) 2_546 2_446
O1 Gd1 P1 81.3(3) 2_546 3_576
O1 Gd1 P1 25.5(2) 3_576 3_576
O1 Gd1 P1 93.0(2) 3_576 2_546
O1 Gd1 P1 28.8(2) 2_546 2_546
O1 Gd1 P1 101.7(2) 1_545 2_546
O1 Gd1 O1 104.1(3) 3_576 2_546
O1 Gd1 O1 130.5(2) 1_545 2_546
O1 Gd1 O1 65.5(4) 1_545 3_576
O1 Gd1 O4 87.9(3) 1_545 2_446
O4 Gd1 O2 70.2(3) 4_676 2_546
O4 Gd1 O3 116.7(3) 4_676 4_575
O4 Gd1 P1 92.4(2) 4_676 2_446
O4 Gd1 P1 85.2(2) 4_676 2_546
O4 Gd1 P1 135.8(2) 2_446 3_576
O4 Gd1 P1 29.6(3) 2_446 2_446
O4 Gd1 P1 145.3(3) 2_446 2_546
O4 Gd1 P1 147.2(2) 4_676 3_576
O4 Gd1 O1 66.9(4) 4_676 1_545
O4 Gd1 O1 97.4(3) 4_676 2_546
O4 Gd1 O1 131.1(3) 2_446 2_546
O4 Gd1 O1 130.9(3) 4_676 3_576
O4 Gd1 O1 121.0(3) 2_446 3_576
O4 Gd1 O4 67.9(4) 4_676 2_446
Gd1 O2 Gd1 110.6(4) . 2_556
P1 O2 Gd1 142.4(6) . .
P1 O2 Gd1 105.1(5) . 2_556
Gd1 O3 Gd1 121.9(4) . 4_676
P1 O3 Gd1 101.2(5) 3_577 4_676
P1 O3 Gd1 136.7(5) 3_577 .
Gd1 P1 Gd1 107.04(11) 2_456 3_576
Gd1 P1 Gd1 174.20(15) 2_456 2_556
Gd1 P1 Gd1 78.73(7) 2_556 3_576
O2 P1 Gd1 47.2(4) . 2_556
O2 P1 Gd1 107.4(4) . 3_576
O2 P1 Gd1 129.7(4) . 2_456
O3 P1 Gd1 125.3(4) 3_577 2_556
O3 P1 Gd1 138.5(4) 3_577 3_576
O3 P1 Gd1 49.8(3) 3_577 2_456
O3 P1 O2 113.4(6) 3_577 .
O3 P1 O1 114.3(6) 3_577 .
O3 P1 O4 103.1(5) 3_577 .
O1 P1 Gd1 59.1(4) . 2_556
O1 P1 Gd1 44.5(5) . 3_576
O1 P1 Gd1 124.6(4) . 2_456
O1 P1 O2 105.7(6) . .
O4 P1 Gd1 131.6(4) . 2_556
O4 P1 Gd1 64.8(4) . 3_576
O4 P1 Gd1 53.3(4) . 2_456
O4 P1 O2 114.6(6) . .
O4 P1 O1 105.9(7) . .
Gd1 O1 Gd1 98.5(4) 1_565 2_556
Gd1 O1 Gd1 104.7(3) 3_576 2_556
Gd1 O1 Gd1 114.5(4) 1_565 3_576
P1 O1 Gd1 129.4(6) . 1_565
P1 O1 Gd1 110.0(6) . 3_576
P1 O1 Gd1 92.1(5) . 2_556
Gd1 O4 Gd1 112.1(4) 4_575 2_456
P1 O4 Gd1 134.0(5) . 4_575
P1 O4 Gd1 97.1(5) . 2_456

loop_
_geom_bond_atom_site_label_1
_geom_bond_atom_site_label_2
_geom_bond_distance
_geom_bond_site_symmetry_2
Gd1 O2 2.331(11) .
Gd1 O2 2.416(10) 2_546
Gd1 O3 2.396(8) 4_575
Gd1 O3 2.345(10) .
Gd1 P1 3.352(4) 3_576
Gd1 P1 3.181(3) 2_546
Gd1 P1 3.076(3) 2_446
Gd1 O1 2.732(10) 2_546
Gd1 O1 2.501(12) 3_576
Gd1 O1 2.412(9) 1_545
Gd1 O4 2.366(10) 4_676
Gd1 O4 2.484(9) 2_446
O2 Gd1 2.416(10) 2_556
O2 P1 1.534(10) .
O3 Gd1 2.396(8) 4_676
O3 P1 1.520(9) 3_577
P1 Gd1 3.181(3) 2_556
P1 Gd1 3.352(4) 3_576
P1 Gd1 3.076(3) 2_456
P1 O3 1.520(9) 3_577
P1 O1 1.533(10) .
P1 O4 1.533(11) .
O1 Gd1 2.732(10) 2_556
O1 Gd1 2.501(12) 3_576
O1 Gd1 2.412(9) 1_565
O4 Gd1 2.366(10) 4_575
O4 Gd1 2.484(9) 2_456

loop_
_geom_torsion_atom_site_label_1
_geom_torsion_atom_site_label_2
_geom_torsion_atom_site_label_3
_geom_torsion_atom_site_label_4
_geom_torsion
_geom_torsion_site_symmetry_1
_geom_torsion_site_symmetry_2
_geom_torsion_site_symmetry_3
_geom_torsion_site_symmetry_4
Gd1 O2 P1 Gd1 25.2(13) . . . 2_456
Gd1 O2 P1 Gd1 -161.3(14) . . . 2_556
Gd1 O2 P1 Gd1 55.2(5) 2_556 . . 3_576
Gd1 O2 P1 Gd1 -173.55(19) 2_556 . . 2_456
Gd1 O2 P1 Gd1 -106.1(9) . . . 3_576
Gd1 O2 P1 O3 81.5(11) . . . 3_577
Gd1 O2 P1 O3 -117.2(5) 2_556 . . 3_577
Gd1 O2 P1 O1 -152.6(10) . . . .
Gd1 O2 P1 O1 8.7(7) 2_556 . . .
Gd1 O2 P1 O4 -36.5(12) . . . .
Gd1 O2 P1 O4 124.8(6) 2_556 . . .
Gd1 P1 O1 Gd1 -102.9(8) 2_556 . . 1_565
Gd1 P1 O1 Gd1 106.5(5) 2_556 . . 3_576
Gd1 P1 O1 Gd1 174.68(19) 2_456 . . 2_556
Gd1 P1 O1 Gd1 -106.5(5) 3_576 . . 2_556
Gd1 P1 O1 Gd1 -78.8(5) 2_456 . . 3_576
Gd1 P1 O1 Gd1 71.8(9) 2_456 . . 1_565
Gd1 P1 O1 Gd1 150.6(10) 3_576 . . 1_565
Gd1 P1 O4 Gd1 90.5(7) 3_576 . . 4_575
Gd1 P1 O4 Gd1 -130.3(9) 2_456 . . 4_575
Gd1 P1 O4 Gd1 45.5(10) 2_556 . . 4_575
Gd1 P1 O4 Gd1 175.86(17) 2_556 . . 2_456
Gd1 P1 O4 Gd1 -139.1(4) 3_576 . . 2_456
O2 P1 O1 Gd1 -110.3(8) . . . 1_565
O2 P1 O1 Gd1 -7.4(6) . . . 2_556
O2 P1 O1 Gd1 99.1(6) . . . 3_576
O2 P1 O4 Gd1 122.3(5) . . . 2_456
O2 P1 O4 Gd1 -8.0(10) . . . 4_575
O3 P1 O1 Gd1 -135.5(5) 3_577 . . 3_576
O3 P1 O1 Gd1 15.1(10) 3_577 . . 1_565
O3 P1 O1 Gd1 118.0(5) 3_577 . . 2_556
O3 P1 O4 Gd1 -1.3(5) 3_577 . . 2_456
O3 P1 O4 Gd1 -131.7(7) 3_577 . . 4_575
O1 P1 O4 Gd1 108.0(8) . . . 4_575
O1 P1 O4 Gd1 -121.6(5) . . . 2_456
O4 P1 O1 Gd1 -129.3(4) . . . 2_556
O4 P1 O1 Gd1 127.8(7) . . . 1_565
O4 P1 O1 Gd1 -22.8(6) . . . 3_576
